data_4105265
loop_
_publ_author_name
'K. C. Nicolaou'
'G. Scott Tria'
'David J. Edmonds'
'Moumita Kar'

_publ_section_title
;
 Total Syntheses of (\+-)-Platencin and (-)-Platencin
;
_journal_name_full 'Journal of the American Chemical Society'
_journal_page_first 15909
_journal_page_last 15917
_journal_paper_doi 10.1021/ja906801g
_journal_volume 131
_journal_year 2009
_chemical_formula_sum 'C24 H27 N O6'
_chemical_formula_weight 425.47
_chemical_name_systematic
; 
 ? 
;
_space_group_IT_number 19
_symmetry_cell_setting orthorhombic
_symmetry_space_group_name_Hall 'P 2ac 2ab'
_symmetry_space_group_name_H-M 'P 21 21 21'
_atom_sites_solution_hydrogens geom
_atom_sites_solution_primary direct
_atom_sites_solution_secondary difmap
_audit_creation_method SHELXL-97
_cell_angle_alpha 90.00
_cell_angle_beta 90.00
_cell_angle_gamma 90.00
_cell_formula_units_Z 4
_cell_length_a 10.154(2)
_cell_length_b 11.161(2)
_cell_length_c 19.700(4)
_cell_measurement_temperature 296(2)
_cell_volume 2232.6(7)
_computing_structure_refinement 'SHELXL-97 (Sheldrick, 1997)'
_computing_structure_solution 'SHELXS-97 (Sheldrick, 1990)'
_diffrn_ambient_temperature 296(2)
_diffrn_measured_fraction_theta_full 0.996
_diffrn_measured_fraction_theta_max 0.996
_diffrn_radiation_monochromator graphite
_diffrn_radiation_source 'fine-focus sealed tube'
_diffrn_radiation_type MoK\a
_diffrn_radiation_wavelength 0.71073
_diffrn_reflns_av_R_equivalents 0.0581
_diffrn_reflns_av_sigmaI/netI 0.0516
_diffrn_reflns_limit_h_max 9
_diffrn_reflns_limit_h_min -10
_diffrn_reflns_limit_k_max 11
_diffrn_reflns_limit_k_min -11
_diffrn_reflns_limit_l_max 20
_diffrn_reflns_limit_l_min -20
_diffrn_reflns_number 11754
_diffrn_reflns_theta_full 21.72
_diffrn_reflns_theta_max 21.72
_diffrn_reflns_theta_min 1.82
_exptl_absorpt_coefficient_mu 0.091
_exptl_absorpt_correction_T_max 0.9847
_exptl_absorpt_correction_T_min 0.9785
_exptl_crystal_density_diffrn 1.266
_exptl_crystal_F_000 904
_exptl_crystal_size_max 0.24
_exptl_crystal_size_mid 0.21
_exptl_crystal_size_min 0.17
_refine_diff_density_max 0.398
_refine_diff_density_min -0.154
_refine_diff_density_rms 0.048
_refine_ls_abs_structure_details 'Flack H D (1983), Acta Cryst. A39, 876-881'
_refine_ls_abs_structure_Flack 1(3)
_refine_ls_extinction_method none
_refine_ls_goodness_of_fit_ref 1.092
_refine_ls_hydrogen_treatment mixed
_refine_ls_matrix_type full
_refine_ls_number_parameters 286
_refine_ls_number_reflns 2646
_refine_ls_number_restraints 7
_refine_ls_restrained_S_all 1.094
_refine_ls_R_factor_all 0.0950
_refine_ls_R_factor_gt 0.0696
_refine_ls_shift/su_max 0.128
_refine_ls_shift/su_mean 0.006
_refine_ls_structure_factor_coef Fsqd
_refine_ls_weighting_details 'calc w=1/[\s^2^(Fo^2^)+(0.0800P)^2^+0.7000P] where P=(Fo^2^+2Fc^2^)/3'
_refine_ls_weighting_scheme calc
_refine_ls_wR_factor_gt 0.1569
_refine_ls_wR_factor_ref 0.1690
_reflns_number_gt 1960
_reflns_number_total 2646
_reflns_threshold_expression >2sigma(I)
_cod_data_source_file ja906801g_si_002.cif
_cod_data_source_block sttr
_cod_original_cell_volume 2232.6(8)
_cod_database_code 4105265

loop_
_symmetry_equiv_pos_as_xyz
'x, y, z'
'-x+1/2, -y, z+1/2'
'-x, y+1/2, -z+1/2'
'x+1/2, -y+1/2, -z'

loop_
_atom_site_label
_atom_site_type_symbol
_atom_site_fract_x
_atom_site_fract_y
_atom_site_fract_z
_atom_site_U_iso_or_equiv
_atom_site_adp_type
_atom_site_occupancy
_atom_site_symmetry_multiplicity
_atom_site_calc_flag
_atom_site_refinement_flags
O1 O 0.8458(4) 0.6054(4) 0.2335(3) 0.0799(14) Uani 1 1 d .
H1 H 0.9022 0.5808 0.2072 0.096 Uiso 1 1 calc R
O2 O 0.5611(4) 0.3061(3) 0.1432(2) 0.0718(13) Uani 1 1 d .
H2 H 0.4828 0.2880 0.1418 0.086 Uiso 1 1 calc R
O3 O 0.3098(4) 0.3538(4) 0.1428(3) 0.0834(14) Uani 1 1 d .
O4 O 0.2414(4) 0.5411(4) 0.1639(3) 0.0826(14) Uani 1 1 d .
H4 H 0.1699 0.5119 0.1539 0.050(17) Uiso 1 1 calc R
O5 O 0.9863(3) 0.4735(4) 0.1531(2) 0.0723(12) Uani 1 1 d .
O6 O 0.7963(5) 0.0657(5) 0.1707(3) 0.1163(19) Uani 1 1 d .
N1 N 0.8022(4) 0.3638(4) 0.1737(2) 0.0630(13) Uani 1 1 d .
H1A H 0.7761 0.2913 0.1795 0.076 Uiso 1 1 calc R
C1 C 0.7258(6) 0.5666(6) 0.2130(3) 0.0665(18) Uani 1 1 d .
C2 C 0.6192(7) 0.6438(6) 0.2242(4) 0.084(2) Uani 1 1 d .
H2A H 0.6337 0.7192 0.2429 0.101 Uiso 1 1 calc R
C3 C 0.4923(6) 0.6087(6) 0.2077(3) 0.076(2) Uani 1 1 d .
H3 H 0.4229 0.6612 0.2157 0.091 Uiso 1 1 calc R
C4 C 0.4658(5) 0.4965(5) 0.1792(3) 0.0546(15) Uani 1 1 d .
C5 C 0.5743(5) 0.4195(5) 0.1696(3) 0.0573(16) Uani 1 1 d .
C6 C 0.7025(5) 0.4541(5) 0.1852(3) 0.0546(15) Uani 1 1 d .
C7 C 0.3338(5) 0.4568(7) 0.1611(3) 0.0670(17) Uani 1 1 d .
C8 C 0.9263(6) 0.3749(6) 0.1558(3) 0.0608(16) Uani 1 1 d .
C9 C 0.9983(6) 0.2603(6) 0.1368(4) 0.087(2) Uani 1 1 d .
H9A H 0.9986 0.2070 0.1757 0.104 Uiso 1 1 calc R
H9B H 1.0891 0.2797 0.1262 0.104 Uiso 1 1 calc R
C10 C 0.9375(6) 0.1948(6) 0.0765(3) 0.0734(19) Uani 1 1 d .
H10A H 0.9780 0.2240 0.0351 0.088 Uiso 1 1 calc R
H10B H 0.8444 0.2138 0.0744 0.088 Uiso 1 1 calc R
C11 C 0.9536(6) 0.0576(6) 0.0795(3) 0.0703(18) Uani 1 1 d .
C12 C 0.8840(7) 0.0069(7) 0.1420(4) 0.088(2) Uani 1 1 d .
C13 C 0.9243(9) -0.1095(8) 0.1664(5) 0.109(3) Uani 1 1 d .
H13 H 0.8729 -0.1475 0.1990 0.131 Uiso 1 1 calc R
C14 C 1.0312(11) -0.1639(6) 0.1443(5) 0.110(3) Uani 1 1 d .
H14 H 1.0478 -0.2403 0.1610 0.132 Uiso 1 1 calc R
C15 C 1.1281(7) -0.1140(5) 0.0948(4) 0.0713(18) Uani 1 1 d .
C16 C 1.0998(5) 0.0214(5) 0.0831(3) 0.0655(17) Uani 1 1 d .
H16 H 1.1342 0.0617 0.1236 0.079 Uiso 1 1 calc R
C17 C 1.1874(7) 0.0654(7) 0.0243(4) 0.097(2) Uani 1 1 d .
H17A H 1.2264 0.1420 0.0360 0.116 Uiso 1 1 calc R
H17B H 1.1343 0.0761 -0.0162 0.116 Uiso 1 1 calc R
C18 C 1.2969(10) -0.0273(10) 0.0105(5) 0.125(3) Uani 1 1 d .
H18 H 1.3618 0.0070 -0.0208 0.150 Uiso 1 1 calc R
C19 C 1.3624(9) -0.0582(9) 0.0759(6) 0.124(3) Uani 1 1 d D
C20 C 1.2671(8) -0.1202(7) 0.1228(4) 0.091(2) Uani 1 1 d .
H20A H 1.2699 -0.0824 0.1671 0.110 Uiso 1 1 calc R
H20B H 1.2928 -0.2034 0.1282 0.110 Uiso 1 1 calc R
C21 C 1.1333(10) -0.1825(7) 0.0280(5) 0.115(3) Uani 1 1 d .
H21A H 1.1483 -0.2666 0.0378 0.137 Uiso 1 1 calc R
H21B H 1.0484 -0.1759 0.0058 0.137 Uiso 1 1 calc R
C22 C 1.2390(13) -0.1393(11) -0.0202(5) 0.152(5) Uani 1 1 d .
H22A H 1.3065 -0.2000 -0.0257 0.182 Uiso 1 1 calc R
H22B H 1.2013 -0.1219 -0.0644 0.182 Uiso 1 1 calc R
C23 C 0.8799(8) 0.0047(6) 0.0165(4) 0.101(3) Uani 1 1 d .
H23A H 0.9003 -0.0790 0.0123 0.121 Uiso 1 1 calc R
H23B H 0.9075 0.0462 -0.0237 0.121 Uiso 1 1 calc R
H23C H 0.7866 0.0144 0.0224 0.121 Uiso 1 1 calc R
C24 C 1.4913(13) -0.0235(18) 0.0927(9) 0.292(12) Uani 1 1 d DU
H24A H 1.5409 0.0214 0.0622 0.350 Uiso 1 1 calc R
H24B H 1.5271 -0.0454 0.1344 0.350 Uiso 1 1 calc R

loop_
_atom_site_aniso_label
_atom_site_aniso_U_11
_atom_site_aniso_U_22
_atom_site_aniso_U_33
_atom_site_aniso_U_23
_atom_site_aniso_U_13
_atom_site_aniso_U_12
O1 0.052(3) 0.079(3) 0.109(4) -0.028(3) -0.011(2) -0.012(2)
O2 0.047(2) 0.056(3) 0.112(4) -0.009(2) -0.014(3) -0.0108(19)
O3 0.043(2) 0.068(3) 0.140(4) 0.012(3) -0.008(3) -0.004(2)
O4 0.043(3) 0.076(3) 0.129(4) -0.003(3) 0.006(3) 0.008(2)
O5 0.041(2) 0.057(3) 0.118(4) -0.002(3) -0.001(2) 0.007(2)
O6 0.082(3) 0.137(5) 0.130(5) 0.004(4) 0.029(3) 0.000(3)
N1 0.042(3) 0.053(3) 0.094(4) 0.004(3) -0.001(3) 0.005(2)
C1 0.047(4) 0.080(5) 0.073(4) -0.012(4) -0.003(3) 0.002(4)
C2 0.074(5) 0.081(5) 0.097(6) -0.036(4) 0.013(4) 0.012(4)
C3 0.056(4) 0.081(5) 0.091(5) -0.023(4) 0.012(4) 0.017(4)
C4 0.041(3) 0.058(4) 0.065(4) 0.000(3) -0.001(3) -0.001(3)
C5 0.054(4) 0.054(4) 0.064(4) 0.010(3) -0.003(3) -0.018(3)
C6 0.052(4) 0.054(4) 0.058(4) 0.003(3) -0.001(3) -0.008(3)
C7 0.047(4) 0.077(4) 0.077(5) 0.003(4) 0.006(3) -0.007(4)
C8 0.049(4) 0.049(4) 0.085(5) -0.005(3) -0.011(3) 0.010(3)
C9 0.056(4) 0.070(4) 0.135(7) -0.003(4) -0.025(5) 0.002(4)
C10 0.052(4) 0.082(5) 0.086(5) 0.000(4) -0.001(4) 0.011(3)
C11 0.071(4) 0.062(4) 0.077(5) -0.006(4) -0.007(4) -0.012(3)
C12 0.068(5) 0.100(6) 0.096(6) -0.002(5) 0.003(4) -0.013(4)
C13 0.119(7) 0.084(6) 0.124(7) 0.021(6) 0.020(6) -0.029(5)
C14 0.168(9) 0.043(4) 0.120(7) 0.019(5) 0.002(7) -0.010(5)
C15 0.089(5) 0.045(4) 0.080(5) -0.001(3) 0.000(4) 0.007(3)
C16 0.063(4) 0.059(4) 0.074(4) 0.003(3) 0.009(3) 0.014(3)
C17 0.087(5) 0.075(5) 0.129(7) 0.030(5) 0.030(5) 0.026(4)
C18 0.116(7) 0.147(9) 0.112(8) 0.026(7) 0.037(6) 0.036(7)
C19 0.094(6) 0.134(8) 0.145(9) 0.026(7) 0.033(6) 0.043(6)
C20 0.111(6) 0.070(5) 0.093(5) 0.005(4) 0.005(5) 0.033(5)
C21 0.159(9) 0.072(5) 0.113(7) -0.023(5) -0.020(7) 0.030(6)
C22 0.194(12) 0.163(11) 0.098(7) -0.030(8) 0.014(8) 0.075(10)
C23 0.114(6) 0.099(6) 0.089(5) -0.022(5) -0.030(5) 0.006(5)
C24 0.123(10) 0.48(3) 0.28(2) -0.09(2) 0.037(11) -0.071(15)

loop_
_atom_type_symbol
_atom_type_description
_atom_type_scat_dispersion_real
_atom_type_scat_dispersion_imag
_atom_type_scat_source
C C 0.0033 0.0016 'International Tables Vol C Tables 4.2.6.8 and 6.1.1.4'
H H 0.0000 0.0000 'International Tables Vol C Tables 4.2.6.8 and 6.1.1.4'
N N 0.0061 0.0033 'International Tables Vol C Tables 4.2.6.8 and 6.1.1.4'
O O 0.0106 0.0060 'International Tables Vol C Tables 4.2.6.8 and 6.1.1.4'

loop_
_geom_angle_atom_site_label_1
_geom_angle_atom_site_label_2
_geom_angle_atom_site_label_3
_geom_angle
C8 N1 C6 130.4(5)
O1 C1 C6 124.0(5)
O1 C1 C2 116.9(6)
C6 C1 C2 119.1(6)
C3 C2 C1 120.5(6)
C2 C3 C4 121.8(6)
C3 C4 C5 116.7(5)
C3 C4 C7 123.2(6)
C5 C4 C7 120.1(5)
O2 C5 C6 115.5(5)
O2 C5 C4 122.4(5)
C6 C5 C4 122.2(5)
C1 C6 C5 119.8(6)
C1 C6 N1 124.9(5)
C5 C6 N1 115.3(5)
O3 C7 O4 122.3(5)
O3 C7 C4 122.6(6)
O4 C7 C4 115.1(6)
O5 C8 N1 123.9(5)
O5 C8 C9 119.5(5)
N1 C8 C9 116.7(6)
C8 C9 C10 113.6(5)
C9 C10 C11 113.7(5)
C12 C11 C10 110.6(6)
C12 C11 C16 108.2(6)
C10 C11 C16 111.4(5)
C12 C11 C23 106.1(5)
C10 C11 C23 107.0(6)
C16 C11 C23 113.5(6)
O6 C12 C13 121.8(8)
O6 C12 C11 120.1(7)
C13 C12 C11 118.1(7)
C14 C13 C12 122.5(8)
C13 C14 C15 126.0(7)
C14 C15 C20 111.0(6)
C14 C15 C21 113.6(6)
C20 C15 C21 105.0(6)
C14 C15 C16 109.7(6)
C20 C15 C16 105.7(6)
C21 C15 C16 111.5(6)
C11 C16 C17 116.0(5)
C11 C16 C15 116.1(5)
C17 C16 C15 108.3(5)
C16 C17 C18 109.5(6)
C19 C18 C22 109.2(9)
C19 C18 C17 109.0(8)
C22 C18 C17 110.2(9)
C24 C19 C18 123.8(12)
C24 C19 C20 125.5(11)
C18 C19 C20 110.5(8)
C19 C20 C15 110.7(7)
C22 C21 C15 114.0(8)
C18 C22 C21 106.8(8)

loop_
_geom_bond_atom_site_label_1
_geom_bond_atom_site_label_2
_geom_bond_distance
O1 C1 1.355(7)
O2 C5 1.375(6)
O3 C7 1.230(7)
O4 C7 1.330(7)
O5 C8 1.259(7)
O6 C12 1.243(8)
N1 C8 1.314(7)
N1 C6 1.446(7)
C1 C6 1.391(8)
C1 C2 1.401(8)
C2 C3 1.385(9)
C3 C4 1.399(8)
C4 C5 1.410(7)
C4 C7 1.455(8)
C5 C6 1.392(7)
C8 C9 1.520(8)
C9 C10 1.527(9)
C10 C11 1.541(8)
C11 C12 1.527(10)
C11 C16 1.540(8)
C11 C23 1.565(9)
C12 C13 1.445(11)
C13 C14 1.317(11)
C14 C15 1.493(11)
C15 C20 1.517(9)
C15 C21 1.522(11)
C15 C16 1.555(8)
C16 C17 1.541(9)
C17 C18 1.543(11)
C18 C19 1.490(12)
C18 C22 1.508(13)
C19 C24 1.405(12)
C19 C20 1.507(11)
C21 C22 1.513(13)

loop_
_geom_torsion_atom_site_label_1
_geom_torsion_atom_site_label_2
_geom_torsion_atom_site_label_3
_geom_torsion_atom_site_label_4
_geom_torsion
O1 C1 C2 C3 -177.0(7)
C6 C1 C2 C3 -0.1(10)
C1 C2 C3 C4 -0.3(11)
C2 C3 C4 C5 1.4(10)
C2 C3 C4 C7 -179.9(7)
C3 C4 C5 O2 178.9(6)
C7 C4 C5 O2 0.1(8)
C3 C4 C5 C6 -2.2(9)
C7 C4 C5 C6 179.1(6)
O1 C1 C6 C5 176.0(6)
C2 C1 C6 C5 -0.6(9)
O1 C1 C6 N1 -0.6(9)
C2 C1 C6 N1 -177.3(6)
O2 C5 C6 C1 -179.1(5)
C4 C5 C6 C1 1.8(9)
O2 C5 C6 N1 -2.2(8)
C4 C5 C6 N1 178.8(5)
C8 N1 C6 C1 -34.8(9)
C8 N1 C6 C5 148.4(6)
C3 C4 C7 O3 -172.2(6)
C5 C4 C7 O3 6.5(9)
C3 C4 C7 O4 9.7(9)
C5 C4 C7 O4 -171.7(5)
C6 N1 C8 O5 8.9(11)
C6 N1 C8 C9 -170.3(6)
O5 C8 C9 C10 -118.7(7)
N1 C8 C9 C10 60.5(9)
C8 C9 C10 C11 -148.6(6)
C9 C10 C11 C12 61.9(7)
C9 C10 C11 C16 -58.4(8)
C9 C10 C11 C23 177.0(5)
C10 C11 C12 O6 20.3(9)
C16 C11 C12 O6 142.5(7)
C23 C11 C12 O6 -95.4(7)
C10 C11 C12 C13 -159.0(6)
C16 C11 C12 C13 -36.8(8)
C23 C11 C12 C13 85.3(7)
O6 C12 C13 C14 -168.0(8)
C11 C12 C13 C14 11.3(12)
C12 C13 C14 C15 3.0(15)
C13 C14 C15 C20 127.2(9)
C13 C14 C15 C21 -114.8(10)
C13 C14 C15 C16 10.8(12)
C12 C11 C16 C17 -179.6(6)
C10 C11 C16 C17 -57.9(8)
C23 C11 C16 C17 63.0(7)
C12 C11 C16 C15 51.5(7)
C10 C11 C16 C15 173.2(6)
C23 C11 C16 C15 -65.9(8)
C14 C15 C16 C11 -39.1(8)
C20 C15 C16 C11 -158.9(6)
C21 C15 C16 C11 87.6(8)
C14 C15 C16 C17 -171.6(6)
C20 C15 C16 C17 68.6(7)
C21 C15 C16 C17 -44.9(8)
C11 C16 C17 C18 -147.7(7)
C15 C16 C17 C18 -15.1(9)
C16 C17 C18 C19 -49.8(10)
C16 C17 C18 C22 70.0(10)
C22 C18 C19 C24 129.9(13)
C17 C18 C19 C24 -109.7(12)
C22 C18 C19 C20 -55.6(10)
C17 C18 C19 C20 64.9(10)
C24 C19 C20 C15 164.8(12)
C18 C19 C20 C15 -9.6(10)
C14 C15 C20 C19 -174.1(7)
C21 C15 C20 C19 62.8(8)
C16 C15 C20 C19 -55.2(8)
C14 C15 C21 C22 -175.2(7)
C20 C15 C21 C22 -53.7(9)
C16 C15 C21 C22 60.3(9)
C19 C18 C22 C21 64.1(10)
C17 C18 C22 C21 -55.6(11)
C15 C21 C22 C18 -7.3(11)
